data_4515054
loop_
_publ_author_name
'Ibrahim, Hamada Mohamed'
'Behbehani, Haider'
'Mostafa, Noha S.'

_publ_section_title
;
 Scalable Sonochemical Synthetic Strategy for
 Pyrazolo[1,5-<i>a</i>]pyridine Derivatives: First Catalyst-Free Concerted
 [3 + 2] Cycloaddition of Alkyne and Alkene Derivatives to
 2-Imino-1<i>H</i>-pyridin-1-amines.
;
_journal_issue 4
_journal_name_full 'ACS omega'
_journal_page_first 7182
_journal_page_last 7193
_journal_paper_doi 10.1021/acsomega.9b00562
_journal_volume 4
_journal_year 2019
_chemical_formula_sum 'C15 H12 Cl N5'
_chemical_formula_weight 297.75
_chemical_name_common Hamada_CNA_27_10_13
_space_group_crystal_system monoclinic
_space_group_IT_number 14
_space_group_name_Hall '-P 2ybc'
_space_group_name_H-M_alt 'P 1 21/c 1'
_symmetry_space_group_name_Hall '-P 2ybc'
_symmetry_space_group_name_H-M 'P 1 21/c 1'
_atom_sites_solution_hydrogens geom
_atom_sites_solution_primary direct
_atom_sites_solution_secondary difmap
_cell_angle_alpha 90
_cell_angle_beta 109.173(2)
_cell_angle_gamma 90
_cell_formula_units_Z 4
_cell_length_a 7.2408(2)
_cell_length_b 24.7912(6)
_cell_length_c 8.5046(2)
_cell_measurement_reflns_used 3509
_cell_measurement_temperature 296.(2)
_cell_measurement_theta_max 65.9268
_cell_measurement_theta_min 5.7900
_cell_volume 1441.96(7)
_computing_cell_refinement 'SAINT V8.18C (Bruker AXS Inc., 2011)'
_computing_data_collection 'Bruker Instrument Service v2012.4.0.0'
_computing_data_reduction 'SAINT V8.18C (Bruker AXS Inc., 2011)'
_computing_structure_refinement 'SHELXL-97 (Sheldrick, 2008)'
_computing_structure_solution 'SHELXS-97 (Sheldrick, 2008)'
_diffrn_ambient_temperature 296.(2)
_diffrn_detector_area_resol_mean 8.3333
_diffrn_measured_fraction_theta_full 0.974
_diffrn_measured_fraction_theta_max 0.974
_diffrn_measurement_device_type 'Bruker X8 Prospector'
_diffrn_measurement_method 'omega and phi scans'
_diffrn_radiation_monochromator 'mirror optics'
_diffrn_radiation_type 'Cu K\a'
_diffrn_radiation_wavelength 1.54178
_diffrn_reflns_av_R_equivalents 0.0294
_diffrn_reflns_av_sigmaI/netI 0.0260
_diffrn_reflns_limit_h_max 8
_diffrn_reflns_limit_h_min -8
_diffrn_reflns_limit_k_max 29
_diffrn_reflns_limit_k_min -28
_diffrn_reflns_limit_l_max 9
_diffrn_reflns_limit_l_min -10
_diffrn_reflns_number 9000
_diffrn_reflns_theta_full 66.33
_diffrn_reflns_theta_max 66.33
_diffrn_reflns_theta_min 3.57
_diffrn_source_type 'Incoatec Cu-ImS'
_exptl_absorpt_coefficient_mu 2.347
_exptl_absorpt_correction_T_max 0.94
_exptl_absorpt_correction_T_min 0.78
_exptl_absorpt_correction_type multi-scan
_exptl_absorpt_process_details 'SADABS V2008/1 (Bruker AXS Inc.)'
_exptl_crystal_colour 'clear light green'
_exptl_crystal_density_diffrn 1.372
_exptl_crystal_density_method 'not measured'
_exptl_crystal_description Block
_exptl_crystal_F_000 616
_exptl_crystal_size_max 0.190
_exptl_crystal_size_mid 0.130
_exptl_crystal_size_min 0.030
_refine_diff_density_max 0.463
_refine_diff_density_min -0.427
_refine_ls_extinction_method none
_refine_ls_goodness_of_fit_ref 1.019
_refine_ls_hydrogen_treatment mixed
_refine_ls_matrix_type full
_refine_ls_number_parameters 190
_refine_ls_number_reflns 2466
_refine_ls_number_restraints 0
_refine_ls_restrained_S_all 1.019
_refine_ls_R_factor_all 0.0574
_refine_ls_R_factor_gt 0.0439
_refine_ls_shift/su_max 0.000
_refine_ls_shift/su_mean 0.000
_refine_ls_structure_factor_coef Fsqd
_refine_ls_weighting_details 'calc w=1/[\s^2^(Fo^2^)+(0.0645P)^2^+0.5843P] where P=(Fo^2^+2Fc^2^)/3'
_refine_ls_weighting_scheme calc
_refine_ls_wR_factor_gt 0.1185
_refine_ls_wR_factor_ref 0.1283
_reflns_number_gt 1961
_reflns_number_total 2466
_reflns_threshold_expression >2sigma(I)
_cod_data_source_file ao9b00562_si_007.cif
_cod_data_source_block I
_cod_original_cell_volume 1441.96(6)
_cod_database_code 4515054

loop_
_space_group_symop_operation_xyz
'x, y, z'
'-x, y+1/2, -z+1/2'
'-x, -y, -z'
'x, -y-1/2, z-1/2'

loop_
_atom_site_type_symbol
_atom_site_label
_atom_site_fract_x
_atom_site_fract_y
_atom_site_fract_z
_atom_site_U_iso_or_equiv
_atom_site_adp_type
_atom_site_calc_flag
_atom_site_refinement_flags
_atom_site_occupancy
C C11 0.2962(3) 0.20474(10) 0.9212(3) 0.0527(6) Uani d . 1
C C7 0.0561(3) 0.10927(8) 0.6168(2) 0.0407(5) Uani d . 1
C C4 0.1345(3) 0.08268(8) 0.4950(3) 0.0432(5) Uani d . 1
Cl Cl1 0.38104(14) -0.00153(4) 0.13829(10) 0.1027(4) Uani d . 1
C C14 -0.1181(3) 0.14263(8) 0.5558(2) 0.0400(5) Uani d . 1
N N5 -0.3378(3) 0.20299(8) 0.6268(2) 0.0546(5) Uani d . 1
H H5A -0.3825 0.2156 0.7013 0.065 Uiso calc R 1
H H5B -0.3875 0.2133 0.525 0.065 Uiso calc R 1
N N2 0.3738(3) 0.22860(10) 0.8464(3) 0.0688(6) Uani d . 1
C C10 0.1932(3) 0.17432(10) 1.0138(3) 0.0509(6) Uani d . 1
H H10 0.2863 0.1599 1.1167 0.061 Uiso calc R 1
C C9 0.0704(3) 0.12785(9) 0.9062(2) 0.0460(5) Uani d . 1
H H9 0.057 0.0995 0.9819 0.055 Uiso calc R 1
C C8 0.1438(3) 0.10241(9) 0.7803(3) 0.0482(5) Uani d . 1
H H8 0.2551 0.0809 0.8164 0.058 Uiso calc R 1
C C5 0.3300(4) 0.08772(11) 0.5105(3) 0.0628(7) Uani d . 1
H H5 0.4116 0.1088 0.5956 0.075 Uiso calc R 1
C C6 0.4055(4) 0.06196(13) 0.4014(4) 0.0737(8) Uani d . 1
H H6 0.537 0.0657 0.4127 0.088 Uiso calc R 1
C C1 0.2865(4) 0.03094(10) 0.2768(3) 0.0604(7) Uani d . 1
C C2 0.0921(4) 0.02507(10) 0.2574(3) 0.0563(6) Uani d . 1
H H2 0.012 0.0038 0.1721 0.068 Uiso calc R 1
C C3 0.0171(3) 0.05124(9) 0.3662(3) 0.0502(5) Uani d . 1
H H3 -0.115 0.0477 0.3528 0.06 Uiso calc R 1
C C13 -0.1921(3) 0.16751(8) 0.6688(2) 0.0389(5) Uani d . 1
N N4 -0.1211(2) 0.15314(7) 0.83241(19) 0.0454(4) Uani d . 1
N N3 -0.1537(3) 0.18925(9) 0.9500(2) 0.0550(5) Uani d . 1
H H3A -0.2649 0.1979 0.9588 0.066 Uiso calc R 1
C C12 0.0379(4) 0.20906(13) 1.0532(3) 0.0704(8) Uani d . 1
H H12A 0.0513 0.2061 1.1701 0.085 Uiso calc R 1
H H12B 0.0532 0.2466 1.0283 0.085 Uiso calc R 1
C C15 -0.2100(3) 0.15372(9) 0.3849(3) 0.0476(5) Uani d . 1
N N1 -0.2906(3) 0.16289(10) 0.2468(2) 0.0688(6) Uani d . 1

loop_
_atom_site_aniso_label
_atom_site_aniso_U_11
_atom_site_aniso_U_22
_atom_site_aniso_U_33
_atom_site_aniso_U_12
_atom_site_aniso_U_13
_atom_site_aniso_U_23
C11 0.0383(12) 0.0665(15) 0.0464(12) 0.0003(11) 0.0045(10) -0.0071(11)
C7 0.0430(11) 0.0383(11) 0.0415(11) -0.0030(9) 0.0147(9) -0.0001(8)
C4 0.0457(12) 0.0397(11) 0.0456(11) 0.0027(9) 0.0170(9) 0.0014(9)
Cl1 0.1162(7) 0.1370(8) 0.0699(5) 0.0612(6) 0.0510(5) 0.0055(5)
C14 0.0425(11) 0.0467(11) 0.0313(10) 0.0009(9) 0.0130(8) 0.0011(8)
N5 0.0517(11) 0.0764(13) 0.0369(9) 0.0192(10) 0.0162(8) 0.0018(9)
N2 0.0542(13) 0.0893(16) 0.0620(13) -0.0142(11) 0.0179(11) -0.0013(12)
C10 0.0461(12) 0.0688(15) 0.0338(10) 0.0005(10) 0.0078(9) -0.0004(10)
C9 0.0497(12) 0.0510(12) 0.0343(10) 0.0003(10) 0.0097(9) 0.0091(9)
C8 0.0485(13) 0.0463(12) 0.0451(12) 0.0069(10) 0.0091(10) 0.0034(9)
C5 0.0501(15) 0.0725(16) 0.0680(16) -0.0075(12) 0.0222(12) -0.0116(13)
C6 0.0515(15) 0.098(2) 0.0806(18) 0.0052(14) 0.0337(14) -0.0033(17)
C1 0.0721(17) 0.0652(15) 0.0518(13) 0.0234(13) 0.0312(12) 0.0098(12)
C2 0.0709(16) 0.0522(13) 0.0477(13) 0.0030(11) 0.0222(11) -0.0043(10)
C3 0.0489(12) 0.0529(13) 0.0517(13) -0.0048(10) 0.0205(10) -0.0070(10)
C13 0.0360(10) 0.0477(11) 0.0337(10) -0.0036(9) 0.0125(8) 0.0019(8)
N4 0.0455(10) 0.0607(11) 0.0304(8) 0.0013(8) 0.0129(7) 0.0006(8)
N3 0.0454(10) 0.0868(14) 0.0362(9) 0.0055(10) 0.0180(8) -0.0077(9)
C12 0.0579(15) 0.095(2) 0.0633(16) -0.0069(14) 0.0268(13) -0.0266(15)
C15 0.0524(13) 0.0556(13) 0.0398(12) 0.0094(10) 0.0217(10) 0.0037(10)
N1 0.0758(14) 0.0955(16) 0.0367(11) 0.0222(12) 0.0207(10) 0.0128(10)

loop_
_atom_type_symbol
_atom_type_description
_atom_type_scat_dispersion_real
_atom_type_scat_dispersion_imag
_atom_type_scat_source
C C 0.0181 0.0091 'International Tables Vol C Tables 4.2.6.8 and 6.1.1.4'
H H 0.0000 0.0000 'International Tables Vol C Tables 4.2.6.8 and 6.1.1.4'
N N 0.0311 0.0180 'International Tables Vol C Tables 4.2.6.8 and 6.1.1.4'
Cl Cl 0.3639 0.7018 'International Tables Vol C Tables 4.2.6.8 and 6.1.1.4'

loop_
_geom_angle_atom_site_label_1
_geom_angle_atom_site_label_2
_geom_angle_atom_site_label_3
_geom_angle
N2 C11 C10 178.8(2)
C8 C7 C14 120.27(19)
C8 C7 C4 120.52(19)
C14 C7 C4 119.21(17)
C5 C4 C3 118.0(2)
C5 C4 C7 120.4(2)
C3 C4 C7 121.61(19)
C13 C14 C15 117.86(18)
C13 C14 C7 119.47(17)
C15 C14 C7 122.56(18)
C13 N5 H5A 120.0
C13 N5 H5B 120.0
H5A N5 H5B 120.0
C11 C10 C12 111.6(2)
C11 C10 C9 111.08(17)
C12 C10 C9 102.99(18)
C11 C10 H10 110.3
C12 C10 H10 110.3
C9 C10 H10 110.3
N4 C9 C8 112.75(16)
N4 C9 C10 102.31(17)
C8 C9 C10 117.91(18)
N4 C9 H9 107.8
C8 C9 H9 107.8
C10 C9 H9 107.8
C7 C8 C9 122.4(2)
C7 C8 H8 118.8
C9 C8 H8 118.8
C6 C5 C4 120.9(2)
C6 C5 H5 119.6
C4 C5 H5 119.6
C1 C6 C5 119.7(2)
C1 C6 H6 120.1
C5 C6 H6 120.1
C6 C1 C2 121.1(2)
C6 C1 Cl1 119.9(2)
C2 C1 Cl1 119.1(2)
C1 C2 C3 119.0(2)
C1 C2 H2 120.5
C3 C2 H2 120.5
C2 C3 C4 121.4(2)
C2 C3 H3 119.3
C4 C3 H3 119.3
N5 C13 N4 116.62(18)
N5 C13 C14 124.03(18)
N4 C13 C14 119.24(18)
C13 N4 N3 117.40(17)
C13 N4 C9 122.48(17)
N3 N4 C9 108.79(15)
N4 N3 C12 106.88(17)
N4 N3 H3A 126.6
C12 N3 H3A 126.6
N3 C12 C10 107.40(19)
N3 C12 H12A 110.2
C10 C12 H12A 110.2
N3 C12 H12B 110.2
C10 C12 H12B 110.2
H12A C12 H12B 108.5
N1 C15 C14 177.7(2)

loop_
_geom_bond_atom_site_label_1
_geom_bond_atom_site_label_2
_geom_bond_distance
C11 N2 1.143(3)
C11 C10 1.459(3)
C7 C8 1.336(3)
C7 C14 1.454(3)
C7 C4 1.489(3)
C4 C5 1.383(3)
C4 C3 1.385(3)
Cl1 C1 1.742(2)
C14 C13 1.390(3)
C14 C15 1.412(3)
N5 C13 1.329(3)
N5 H5A 0.86
N5 H5B 0.86
C10 C12 1.538(3)
C10 C9 1.556(3)
C10 H10 0.98
C9 N4 1.462(3)
C9 C8 1.484(3)
C9 H9 0.98
C8 H8 0.93
C5 C6 1.378(4)
C5 H5 0.93
C6 C1 1.362(4)
C6 H6 0.93
C1 C2 1.370(4)
C2 C3 1.379(3)
C2 H2 0.93
C3 H3 0.93
C13 N4 1.363(2)
N4 N3 1.418(2)
N3 C12 1.461(3)
N3 H3A 0.86
C12 H12A 0.97
C12 H12B 0.97
C15 N1 1.150(3)

loop_
_geom_torsion_atom_site_label_1
_geom_torsion_atom_site_label_2
_geom_torsion_atom_site_label_3
_geom_torsion_atom_site_label_4
_geom_torsion
C8 C7 C4 C5 -51.1(3)
C14 C7 C4 C5 129.2(2)
C8 C7 C4 C3 127.2(2)
C14 C7 C4 C3 -52.5(3)
C8 C7 C14 C13 0.3(3)
C4 C7 C14 C13 179.95(18)
C8 C7 C14 C15 176.3(2)
C4 C7 C14 C15 -4.1(3)
N2 C11 C10 C12 -67.(13)
N2 C11 C10 C9 47.(13)
C11 C10 C9 N4 -93.2(2)
C12 C10 C9 N4 26.4(2)
C11 C10 C9 C8 31.1(3)
C12 C10 C9 C8 150.7(2)
C14 C7 C8 C9 0.0(3)
C4 C7 C8 C9 -179.67(19)
N4 C9 C8 C7 9.2(3)
C10 C9 C8 C7 -109.7(2)
C3 C4 C5 C6 -0.3(4)
C7 C4 C5 C6 178.1(2)
C4 C5 C6 C1 -0.2(4)
C5 C6 C1 C2 0.3(4)
C5 C6 C1 Cl1 179.8(2)
C6 C1 C2 C3 0.1(4)
Cl1 C1 C2 C3 -179.38(18)
C1 C2 C3 C4 -0.7(4)
C5 C4 C3 C2 0.8(3)
C7 C4 C3 C2 -177.6(2)
C15 C14 C13 N5 -3.3(3)
C7 C14 C13 N5 172.88(19)
C15 C14 C13 N4 172.80(19)
C7 C14 C13 N4 -11.0(3)
N5 C13 N4 N3 -22.2(3)
C14 C13 N4 N3 161.47(18)
N5 C13 N4 C9 -161.62(19)
C14 C13 N4 C9 22.0(3)
C8 C9 N4 C13 -20.5(3)
C10 C9 N4 C13 107.2(2)
C8 C9 N4 N3 -162.92(18)
C10 C9 N4 N3 -35.3(2)
C13 N4 N3 C12 -114.9(2)
C9 N4 N3 C12 29.8(2)
N4 N3 C12 C10 -11.0(3)
C11 C10 C12 N3 109.2(2)
C9 C10 C12 N3 -10.0(3)
C13 C14 C15 N1 -34.(7)
C7 C14 C15 N1 150.(6)
